data_4307230
loop_
_publ_author_name
'Felipe G\'andara'
'Alberto Garc\'ia-Cort\'es'
'Concepci\'on Cascales'
'Berta G\'omez-Lor'
'Enrique Guti\'errez-Puebla'
'Marta Iglesias'
'Angeles Monge'
'Natalia Snejko'

_publ_contact_author
;
        E. Gutierrez-Puebla
        Instituto de Ciencia de Materiales
        CSIC
        Campus de Cantoblanco
        28049 MADRID
        Spain
;
_publ_contact_author_email egutierrez@icmm.csic.es
_publ_contact_author_fax '34 1 372-0623'
_publ_contact_author_phone '34 1 334-9024'
_publ_section_title
;
Rare Earth Arenedisulfonate Metal-Organic Frameworks: An Approach
toward Polyhedral Diversity and Variety of Functional Compounds
;
_journal_name_full 'Inorganic Chemistry'
_journal_page_first 3475
_journal_page_last 3484
_journal_paper_doi 10.1021/ic0617689
_journal_volume 46
_journal_year 2007
_chemical_formula_moiety 'C15 H19.50 Eu2.50 O16.50 S3'
_chemical_formula_sum 'C15 H19.5 Eu2.5 O16.5 S3'
_chemical_formula_weight 939.89
_chemical_name_systematic
;
 ?
;
_space_group_IT_number 15
_symmetry_cell_setting monoclinic
_symmetry_space_group_name_Hall '-C 2yc'
_symmetry_space_group_name_H-M 'C 1 2/c 1'
_atom_sites_solution_hydrogens geom
_atom_sites_solution_primary direct
_atom_sites_solution_secondary difmap
_audit_creation_method SHELXL-97
_cell_angle_alpha 90.00
_cell_angle_beta 110.2370(10)
_cell_angle_gamma 90.00
_cell_formula_units_Z 8
_cell_length_a 33.9331(14)
_cell_length_b 5.8571(2)
_cell_length_c 24.1480(10)
_cell_measurement_reflns_used 5907
_cell_measurement_temperature 296(2)
_cell_measurement_theta_max 28.85
_cell_measurement_theta_min 2.54
_cell_volume 4503.1(3)
_computing_cell_refinement 'Bruker SMART'
_computing_data_collection 'Bruker SMART'
_computing_data_reduction 'Bruker SAINT'
_computing_molecular_graphics 'Bruker SHELXTL'
_computing_publication_material 'Bruker SHELXTL'
_computing_structure_refinement 'SHELXL-97 (Sheldrick, 1997)'
_computing_structure_solution 'SHELXS-97 (Sheldrick, 1990)'
_diffrn_ambient_temperature 296(2)
_diffrn_measured_fraction_theta_full 0.986
_diffrn_measured_fraction_theta_max 0.986
_diffrn_measurement_device_type 'CCD area detector'
_diffrn_measurement_method 'phi and omega scans'
_diffrn_radiation_monochromator graphite
_diffrn_radiation_source 'fine-focus sealed tube'
_diffrn_radiation_type MoK\a
_diffrn_radiation_wavelength 0.71073
_diffrn_reflns_av_R_equivalents 0.0604
_diffrn_reflns_av_sigmaI/netI 0.0602
_diffrn_reflns_limit_h_max 42
_diffrn_reflns_limit_h_min -40
_diffrn_reflns_limit_k_max 7
_diffrn_reflns_limit_k_min -7
_diffrn_reflns_limit_l_max 30
_diffrn_reflns_limit_l_min -29
_diffrn_reflns_number 16182
_diffrn_reflns_theta_full 26.37
_diffrn_reflns_theta_max 26.37
_diffrn_reflns_theta_min 1.80
_exptl_absorpt_coefficient_mu 7.251
_exptl_absorpt_correction_T_max 0.5308
_exptl_absorpt_correction_T_min 0.3249
_exptl_absorpt_correction_type multi-scan
_exptl_absorpt_process_details SADABS
_exptl_crystal_colour colourless
_exptl_crystal_density_diffrn 2.773
_exptl_crystal_density_meas 0
_exptl_crystal_density_method 'not measured'
_exptl_crystal_description prismatic
_exptl_crystal_F_000 3576
_exptl_crystal_size_max 0.20
_exptl_crystal_size_mid 0.20
_exptl_crystal_size_min 0.10
_refine_diff_density_max 1.238
_refine_diff_density_min -1.450
_refine_diff_density_rms 0.216
_refine_ls_extinction_method none
_refine_ls_goodness_of_fit_ref 1.150
_refine_ls_hydrogen_treatment mixed
_refine_ls_matrix_type full
_refine_ls_number_parameters 335
_refine_ls_number_reflns 4558
_refine_ls_number_restraints 0
_refine_ls_restrained_S_all 1.150
_refine_ls_R_factor_all 0.0907
_refine_ls_R_factor_gt 0.0617
_refine_ls_shift/su_max 0.012
_refine_ls_shift/su_mean 0.001
_refine_ls_structure_factor_coef Fsqd
_refine_ls_weighting_details 'calc w=1/[\s^2^(Fo^2^)+(0.0193P)^2^+155.2303P] where P=(Fo^2^+2Fc^2^)/3'
_refine_ls_weighting_scheme calc
_refine_ls_wR_factor_gt 0.1003
_refine_ls_wR_factor_ref 0.1087
_reflns_number_gt 3609
_reflns_number_total 4558
_reflns_threshold_expression >2sigma(I)
_cod_data_source_file ic0617689-file001_5.cif
_cod_data_source_block EuLnPf-3
_cod_depositor_comments
;
The following automatic conversions were performed:
'_symmetry_cell_setting' value 'Monoclinic' changed to 'monoclinic'
according to '/home/saulius/struct/CIF-dictionaries/cif_core.dic'
dictionary named 'cif_core.dic' version 2.4.1 from 2010-06-29.

Automatic conversion script
Id: cif_fix_enum 1527 2010-12-29 10:47:43Z saulius 
;
_cod_original_formula_sum 'C15 H19.50 Eu2.50 O16.50 S3'
_cod_database_code 4307230

loop_
_symmetry_equiv_pos_as_xyz
'x, y, z'
'-x, y, -z+1/2'
'x+1/2, y+1/2, z'
'-x+1/2, y+1/2, -z+1/2'
'-x, -y, -z'
'x, -y, z-1/2'
'-x+1/2, -y+1/2, -z'
'x+1/2, -y+1/2, z-1/2'

loop_
_atom_site_label
_atom_site_type_symbol
_atom_site_fract_x
_atom_site_fract_y
_atom_site_fract_z
_atom_site_U_iso_or_equiv
_atom_site_adp_type
_atom_site_occupancy
_atom_site_symmetry_multiplicity
_atom_site_calc_flag
_atom_site_refinement_flags
_atom_site_disorder_assembly
_atom_site_disorder_group
Eu1 Eu 0.050965(15) 0.81108(10) 0.19161(3) 0.02724(16) Uani 1 1 d . . .
Eu2 Eu 0.064561(17) 0.81210(10) 0.34966(2) 0.02109(14) Uani 1 1 d . . .
Eu3 Eu 0.0000 1.30095(15) 0.2500 0.01928(18) Uani 1 2 d S . .
S1 S 0.11732(7) 1.3129(5) 0.44424(11) 0.0180(5) Uani 1 1 d . . .
S2 S 0.41477(7) 0.8107(6) 0.38007(11) 0.0228(6) Uani 1 1 d . . .
S3 S 0.15099(7) 0.6982(5) 0.29846(12) 0.0202(5) Uani 1 1 d . . .
O1 O 0.1052(3) 1.113(2) 0.4089(6) 0.098(6) Uani 1 1 d . . .
O2 O 0.1027(3) 0.516(2) 0.4117(6) 0.093(5) Uani 1 1 d . . .
O3 O 0.1054(3) 1.303(3) 0.4945(4) 0.073(4) Uani 1 1 d . . .
O4 O 0.0813(3) 0.525(2) 0.1473(5) 0.081(5) Uani 1 1 d . . .
O5 O 0.4268(3) 0.623(2) 0.3523(6) 0.098(6) Uani 1 1 d . . .
O6 O 0.4366(2) 0.8193(18) 0.4420(3) 0.043(2) Uani 1 1 d . . .
O7 O 0.1392(2) 0.8050(14) 0.3455(3) 0.0255(16) Uani 1 1 d . . .
O8 O 0.1481(2) 0.4535(13) 0.2974(4) 0.0300(19) Uani 1 1 d . . .
O9 O 0.0644(3) 1.0667(14) 0.2723(4) 0.033(2) Uani 1 1 d . . .
O10 O 0.0593(2) 1.5547(13) 0.2710(4) 0.0273(18) Uani 1 1 d . . .
O11 O 0.0287(10) 0.810(4) 0.0760(10) 0.214(12) Uani 1 1 d . . .
O12 O 0.1281(2) 0.8035(14) 0.2413(3) 0.0251(16) Uani 1 1 d . . .
O13 O 0.0068(2) 1.5608(13) 0.3394(3) 0.0249(17) Uani 1 1 d . . .
O14 O 0.0073(2) 1.0664(14) 0.3375(3) 0.0272(18) Uani 1 1 d . . .
O15 O 0.0000 1.829(4) 0.2500 0.128(9) Uani 1 2 d S . .
O16 O 0.0195(3) 0.292(2) 0.4520(5) 0.071(3) Uani 1 1 d . . .
O17 O 0.0582(8) 0.830(2) 0.4494(6) 0.172(10) Uani 1 1 d . . .
C1 C 0.2046(3) 0.7684(17) 0.3129(5) 0.019(2) Uani 1 1 d . . .
C2 C 0.2147(3) 0.9818(18) 0.2931(5) 0.020(2) Uani 1 1 d . . .
H2 H 0.1937 1.0868 0.2744 0.024 Uiso 1 1 calc R . .
C3 C 0.2560(3) 1.0284(18) 0.3025(5) 0.021(2) Uani 1 1 d . . .
H3 H 0.2632 1.1660 0.2893 0.025 Uiso 1 1 calc R . .
C4 C 0.3311(3) 0.9195(19) 0.3406(5) 0.021(2) Uani 1 1 d . . .
H4 H 0.3386 1.0554 0.3269 0.025 Uiso 1 1 calc R . .
C5 C 0.3611(3) 0.7629(17) 0.3694(4) 0.020(2) Uani 1 1 d . . .
C6 C 0.3507(3) 0.5577(18) 0.3919(5) 0.022(2) Uani 1 1 d . . .
H6 H 0.3718 0.4559 0.4122 0.026 Uiso 1 1 calc R . .
C7 C 0.3103(3) 0.5092(19) 0.3842(5) 0.025(3) Uani 1 1 d . . .
H7 H 0.3036 0.3742 0.3992 0.030 Uiso 1 1 calc R . .
C8 C 0.2347(3) 0.6149(17) 0.3419(5) 0.019(2) Uani 1 1 d . . .
H8 H 0.2269 0.4772 0.3544 0.022 Uiso 1 1 calc R . .
C9 C 0.2879(3) 0.8706(17) 0.3318(5) 0.020(2) Uani 1 1 d . . .
C10 C 0.2781(3) 0.6631(19) 0.3534(5) 0.021(2) Uani 1 1 d . . .
C11 C 0.1726(3) 1.3245(19) 0.4705(4) 0.020(2) Uani 1 1 d . . .
C12 C 0.1955(3) 1.155(2) 0.4568(5) 0.028(3) Uani 1 1 d . . .
H12 H 0.1820 1.0370 0.4316 0.034 Uiso 1 1 calc R . .
C13 C 0.1923(3) 1.5049(19) 0.5083(5) 0.030(3) Uani 1 1 d . . .
H13 H 0.1764 1.6189 0.5172 0.036 Uiso 1 1 calc R . .
C14 C 0.2351(3) 1.511(2) 0.5319(5) 0.031(3) Uani 1 1 d . . .
H14 H 0.2481 1.6296 0.5571 0.037 Uiso 1 1 calc R . .
C15 C 0.2602(3) 1.3403(19) 0.5191(5) 0.025(2) Uani 1 1 d . . .
H171 H 0.0624 0.7236 0.4759 0.060 Uiso 1 1 d . . .
H172 H 0.0364 0.8054 0.4421 0.000 Uiso 1 1 d . . .
H141 H -0.0163 1.0393 0.2899 0.062 Uiso 1 1 d . . .
H101 H 0.0877 1.4422 0.2978 0.206 Uiso 1 1 d . . .
H131 H 0.0160 1.5693 0.3807 0.625 Uiso 1 1 d . . .
H161 H 0.0511 0.2959 0.4900 0.167 Uiso 1 1 d . . .
H162 H 0.0399 0.1769 0.4273 0.500 Uiso 1 1 d . . .
H91 H 0.0778 0.8936 0.2753 0.209 Uiso 1 1 d . . .
H151 H 0.0000 1.9767 0.2500 0.500 Uiso 1 2 d S . .
H111 H 0.0471 0.8020 0.0561 0.500 Uiso 1 1 d . . .
H112 H 0.0089 0.8109 0.0495 0.500 Uiso 1 1 d . . .

loop_
_atom_site_aniso_label
_atom_site_aniso_U_11
_atom_site_aniso_U_22
_atom_site_aniso_U_33
_atom_site_aniso_U_23
_atom_site_aniso_U_13
_atom_site_aniso_U_12
Eu1 0.0100(3) 0.0131(3) 0.0540(4) 0.0040(3) 0.0052(2) -0.0007(2)
Eu2 0.0316(3) 0.0130(3) 0.0170(3) -0.0004(3) 0.0061(2) -0.0031(3)
Eu3 0.0098(3) 0.0280(4) 0.0198(4) 0.000 0.0048(3) 0.000
S1 0.0124(11) 0.0213(12) 0.0183(12) -0.0029(13) 0.0027(9) 0.0012(11)
S2 0.0089(11) 0.0408(16) 0.0192(13) -0.0039(14) 0.0053(10) 0.0025(12)
S3 0.0113(11) 0.0192(12) 0.0309(14) -0.0031(13) 0.0083(10) -0.0005(11)
O1 0.017(5) 0.104(10) 0.160(13) -0.106(10) 0.012(6) -0.008(5)
O2 0.024(5) 0.102(10) 0.131(11) 0.093(9) -0.002(6) 0.000(6)
O3 0.025(5) 0.175(13) 0.020(5) 0.005(7) 0.010(4) -0.001(7)
O4 0.015(5) 0.124(11) 0.099(9) -0.084(8) 0.016(5) -0.007(5)
O5 0.034(6) 0.135(12) 0.138(12) -0.120(10) 0.047(7) -0.028(6)
O6 0.028(4) 0.078(7) 0.023(4) 0.002(5) 0.008(4) -0.014(5)
O7 0.017(4) 0.031(4) 0.031(4) -0.009(4) 0.010(3) -0.001(4)
O8 0.019(4) 0.021(4) 0.054(6) -0.004(4) 0.018(4) -0.003(3)
O9 0.040(5) 0.032(4) 0.037(5) 0.013(4) 0.028(4) 0.019(4)
O10 0.030(4) 0.020(4) 0.041(5) -0.014(4) 0.025(4) -0.012(4)
O11 0.33(4) 0.17(2) 0.155(19) -0.033(18) 0.10(2) -0.05(2)
O12 0.017(4) 0.033(4) 0.024(4) -0.003(4) 0.006(3) -0.001(4)
O13 0.020(4) 0.026(4) 0.027(4) 0.009(4) 0.006(3) 0.003(3)
O14 0.012(4) 0.036(4) 0.029(5) 0.012(4) 0.001(3) -0.004(3)
O15 0.20(3) 0.105(18) 0.104(17) 0.000 0.081(18) 0.000
O16 0.035(6) 0.096(9) 0.074(8) -0.011(7) 0.010(5) 0.005(6)
O17 0.44(3) 0.045(8) 0.056(8) 0.007(7) 0.116(15) -0.009(14)
C1 0.013(5) 0.019(6) 0.026(6) 0.002(4) 0.009(4) 0.006(4)
C2 0.014(5) 0.019(5) 0.022(6) 0.006(5) 0.001(4) 0.011(4)
C3 0.018(5) 0.017(5) 0.028(6) 0.001(5) 0.009(5) -0.003(4)
C4 0.016(5) 0.022(6) 0.024(6) 0.002(5) 0.006(4) -0.003(4)
C5 0.025(6) 0.024(6) 0.014(5) -0.004(4) 0.010(4) -0.001(4)
C6 0.017(5) 0.020(5) 0.027(6) 0.008(5) 0.005(5) 0.012(4)
C7 0.018(6) 0.025(6) 0.028(6) 0.009(5) 0.003(5) 0.002(5)
C8 0.022(5) 0.012(5) 0.024(6) -0.003(4) 0.011(5) 0.000(4)
C9 0.014(5) 0.018(6) 0.031(6) 0.003(5) 0.011(5) 0.005(4)
C10 0.015(5) 0.025(6) 0.025(6) -0.007(5) 0.008(4) -0.007(4)
C11 0.017(5) 0.025(6) 0.014(5) -0.008(5) 0.001(4) 0.005(5)
C12 0.016(5) 0.039(7) 0.024(6) -0.020(5) 0.001(4) -0.005(5)
C13 0.015(5) 0.024(6) 0.049(8) -0.018(6) 0.010(5) 0.003(5)
C14 0.013(5) 0.032(7) 0.041(7) -0.019(6) 0.001(5) 0.003(5)
C15 0.017(5) 0.026(6) 0.028(6) -0.011(5) 0.004(4) 0.001(5)

loop_
_atom_type_symbol
_atom_type_description
_atom_type_scat_dispersion_real
_atom_type_scat_dispersion_imag
_atom_type_scat_source
C C 0.0033 0.0016 'International Tables Vol C Tables 4.2.6.8 and 6.1.1.4'
H H 0.0000 0.0000 'International Tables Vol C Tables 4.2.6.8 and 6.1.1.4'
O O 0.0106 0.0060 'International Tables Vol C Tables 4.2.6.8 and 6.1.1.4'
S S 0.1246 0.1234 'International Tables Vol C Tables 4.2.6.8 and 6.1.1.4'
Eu Eu -0.1578 3.6682 'International Tables Vol C Tables 4.2.6.8 and 6.1.1.4'

loop_
_geom_angle_atom_site_label_1
_geom_angle_atom_site_label_2
_geom_angle_atom_site_label_3
_geom_angle
_geom_angle_site_symmetry_1
_geom_angle_site_symmetry_3
_geom_angle_publ_flag
O13 Eu1 O5 134.4(4) 2_545 4 ?
O13 Eu1 O9 123.9(3) 2_545 . ?
O5 Eu1 O9 83.1(4) 4 . ?
O13 Eu1 O10 73.5(3) 2_545 1_545 ?
O5 Eu1 O10 152.1(4) 4 1_545 ?
O9 Eu1 O10 78.5(2) . 1_545 ?
O13 Eu1 O14 77.5(2) 2_545 2 ?
O5 Eu1 O14 75.1(3) 4 2 ?
O9 Eu1 O14 75.6(3) . 2 ?
O10 Eu1 O14 119.4(3) 1_545 2 ?
O13 Eu1 O4 82.0(3) 2_545 . ?
O5 Eu1 O4 95.0(5) 4 . ?
O9 Eu1 O4 144.6(3) . . ?
O10 Eu1 O4 88.2(4) 1_545 . ?
O14 Eu1 O4 138.2(3) 2 . ?
O13 Eu1 O12 140.2(3) 2_545 . ?
O5 Eu1 O12 77.5(3) 4 . ?
O9 Eu1 O12 75.0(3) . . ?
O10 Eu1 O12 77.6(3) 1_545 . ?
O14 Eu1 O12 141.7(3) 2 . ?
O4 Eu1 O12 70.1(3) . . ?
O13 Eu1 O15 63.8(4) 2_545 1_545 ?
O5 Eu1 O15 126.3(6) 4 1_545 ?
O9 Eu1 O15 60.1(4) . 1_545 ?
O10 Eu1 O15 60.1(4) 1_545 1_545 ?
O14 Eu1 O15 59.5(4) 2 1_545 ?
O4 Eu1 O15 137.9(6) . 1_545 ?
O12 Eu1 O15 122.08(16) . 1_545 ?
O13 Eu1 O11 76.0(6) 2_545 . ?
O5 Eu1 O11 62.9(7) 4 . ?
O9 Eu1 O11 141.0(6) . . ?
O10 Eu1 O11 140.0(6) 1_545 . ?
O14 Eu1 O11 77.5(7) 2 . ?
O4 Eu1 O11 62.3(7) . . ?
O12 Eu1 O11 112.5(7) . . ?
O15 Eu1 O11 125.4(7) 1_545 . ?
O13 Eu1 Eu2 97.04(18) 2_545 . ?
O5 Eu1 Eu2 121.3(4) 4 . ?
O9 Eu1 Eu2 39.51(19) . . ?
O10 Eu1 Eu2 39.39(18) 1_545 . ?
O14 Eu1 Eu2 95.66(19) 2 . ?
O4 Eu1 Eu2 122.9(3) . . ?
O12 Eu1 Eu2 76.38(16) . . ?
O15 Eu1 Eu2 45.73(3) 1_545 . ?
O11 Eu1 Eu2 171.1(7) . . ?
O13 Eu1 Eu2 39.30(18) 2_545 2 ?
O5 Eu1 Eu2 110.6(2) 4 2 ?
O9 Eu1 Eu2 96.06(19) . 2 ?
O10 Eu1 Eu2 92.20(18) 1_545 2 ?
O14 Eu1 Eu2 39.21(19) 2 2 ?
O4 Eu1 Eu2 117.3(2) . 2 ?
O12 Eu1 Eu2 167.51(17) . 2 ?
O15 Eu1 Eu2 45.52(3) 1_545 2 ?
O11 Eu1 Eu2 79.9(7) . 2 ?
Eu2 Eu1 Eu2 91.170(17) . 2 ?
O13 Eu1 Eu3 98.65(18) 2_545 . ?
O5 Eu1 Eu3 80.9(3) 4 . ?
O9 Eu1 Eu3 38.24(19) . . ?
O10 Eu1 Eu3 96.85(18) 1_545 . ?
O14 Eu1 Eu3 37.85(18) 2 . ?
O4 Eu1 Eu3 174.9(4) . . ?
O12 Eu1 Eu3 111.62(18) . . ?
O15 Eu1 Eu3 45.7(5) 1_545 . ?
O11 Eu1 Eu3 112.9(6) . . ?
Eu2 Eu1 Eu3 62.066(15) . . ?
Eu2 Eu1 Eu3 61.953(14) 2 . ?
O2 Eu2 O10 85.1(5) . 1_545 ?
O2 Eu2 O14 141.3(4) . . ?
O10 Eu2 O14 117.7(3) 1_545 . ?
O2 Eu2 O1 95.0(5) . . ?
O10 Eu2 O1 144.5(3) 1_545 . ?
O14 Eu2 O1 83.6(3) . . ?
O2 Eu2 O9 143.7(3) . . ?
O10 Eu2 O9 78.0(3) 1_545 . ?
O14 Eu2 O9 74.5(3) . . ?
O1 Eu2 O9 81.5(5) . . ?
O2 Eu2 O13 82.1(3) . 1_545 ?
O10 Eu2 O13 72.3(3) 1_545 1_545 ?
O14 Eu2 O13 76.6(2) . 1_545 ?
O1 Eu2 O13 143.0(4) . 1_545 ?
O9 Eu2 O13 121.5(3) . 1_545 ?
O2 Eu2 O17 68.3(6) . . ?
O10 Eu2 O17 142.1(4) 1_545 . ?
O14 Eu2 O17 75.8(5) . . ?
O1 Eu2 O17 67.4(6) . . ?
O9 Eu2 O17 138.8(4) . . ?
O13 Eu2 O17 77.5(5) 1_545 . ?
O2 Eu2 O7 71.5(3) . . ?
O10 Eu2 O7 76.2(2) 1_545 . ?
O14 Eu2 O7 141.0(3) . . ?
O1 Eu2 O7 70.3(3) . . ?
O9 Eu2 O7 73.4(3) . . ?
O13 Eu2 O7 140.2(3) 1_545 . ?
O17 Eu2 O7 117.0(6) . . ?
O2 Eu2 O15 134.9(6) . 1_545 ?
O10 Eu2 O15 59.1(4) 1_545 1_545 ?
O14 Eu2 O15 58.6(4) . 1_545 ?
O1 Eu2 O15 130.1(6) . 1_545 ?
O9 Eu2 O15 59.1(4) . 1_545 ?
O13 Eu2 O15 62.4(4) 1_545 1_545 ?
O17 Eu2 O15 123.9(6) . 1_545 ?
O7 Eu2 O15 118.93(16) . 1_545 ?
O2 Eu2 Eu1 120.0(4) . . ?
O10 Eu2 Eu1 39.2(2) 1_545 . ?
O14 Eu2 Eu1 93.95(19) . . ?
O1 Eu2 Eu1 117.5(4) . . ?
O9 Eu2 Eu1 39.2(2) . . ?
O13 Eu2 Eu1 94.98(18) 1_545 . ?
O17 Eu2 Eu1 168.4(6) . . ?
O7 Eu2 Eu1 74.40(16) . . ?
O15 Eu2 Eu1 44.56(3) 1_545 . ?
O2 Eu2 Eu1 117.8(2) . 2 ?
O10 Eu2 Eu1 90.27(18) 1_545 2 ?
O14 Eu2 Eu1 39.14(18) . 2 ?
O1 Eu2 Eu1 120.1(2) . 2 ?
O9 Eu2 Eu1 94.33(19) . 2 ?
O13 Eu2 Eu1 38.47(18) 1_545 2 ?
O17 Eu2 Eu1 79.8(6) . 2 ?
O7 Eu2 Eu1 163.20(16) . 2 ?
O15 Eu2 Eu1 44.36(3) 1_545 2 ?
Eu1 Eu2 Eu1 88.830(17) . 2 ?
O2 Eu2 Eu3 178.5(3) . . ?
O10 Eu2 Eu3 95.8(2) 1_545 . ?
O14 Eu2 Eu3 37.24(18) . . ?
O1 Eu2 Eu3 84.9(4) . . ?
O9 Eu2 Eu3 37.71(18) . . ?
O13 Eu2 Eu3 97.04(17) 1_545 . ?
O17 Eu2 Eu3 110.4(4) . . ?
O7 Eu2 Eu3 109.83(18) . . ?
O15 Eu2 Eu3 45.2(5) 1_545 . ?
Eu1 Eu2 Eu3 61.205(14) . . ?
Eu1 Eu2 Eu3 61.096(14) 2 . ?
O10 Eu3 O10 103.9(4) . 2 ?
O10 Eu3 O14 110.7(2) . 2 ?
O10 Eu3 O14 109.6(3) 2 2 ?
O10 Eu3 O14 109.6(3) . . ?
O10 Eu3 O14 110.7(2) 2 . ?
O14 Eu3 O14 112.1(4) 2 . ?
O10 Eu3 O9 175.6(3) . 2 ?
O10 Eu3 O9 71.7(3) 2 2 ?
O14 Eu3 O9 71.7(3) 2 2 ?
O14 Eu3 O9 72.3(3) . 2 ?
O10 Eu3 O9 71.7(3) . . ?
O10 Eu3 O9 175.6(3) 2 . ?
O14 Eu3 O9 72.3(3) 2 . ?
O14 Eu3 O9 71.7(3) . . ?
O9 Eu3 O9 112.8(4) 2 . ?
O10 Eu3 O13 68.6(2) . . ?
O10 Eu3 O13 68.8(3) 2 . ?
O14 Eu3 O13 177.8(3) 2 . ?
O14 Eu3 O13 70.0(2) . . ?
O9 Eu3 O13 108.9(2) 2 . ?
O9 Eu3 O13 109.1(3) . . ?
O10 Eu3 O13 68.8(3) . 2 ?
O10 Eu3 O13 68.6(2) 2 2 ?
O14 Eu3 O13 70.0(2) 2 2 ?
O14 Eu3 O13 177.8(3) . 2 ?
O9 Eu3 O13 109.1(3) 2 2 ?
O9 Eu3 O13 108.9(2) . 2 ?
O13 Eu3 O13 107.9(3) . 2 ?
O10 Eu3 O15 128.05(19) . 1_545 ?
O10 Eu3 O15 128.05(19) 2 1_545 ?
O14 Eu3 O15 56.1(2) 2 1_545 ?
O14 Eu3 O15 56.1(2) . 1_545 ?
O9 Eu3 O15 56.4(2) 2 1_545 ?
O9 Eu3 O15 56.4(2) . 1_545 ?
O13 Eu3 O15 126.06(16) . 1_545 ?
O13 Eu3 O15 126.06(16) 2 1_545 ?
O10 Eu3 O15 51.95(19) . . ?
O10 Eu3 O15 51.95(19) 2 . ?
O14 Eu3 O15 123.9(2) 2 . ?
O14 Eu3 O15 123.9(2) . . ?
O9 Eu3 O15 123.6(2) 2 . ?
O9 Eu3 O15 123.6(2) . . ?
O13 Eu3 O15 53.94(16) . . ?
O13 Eu3 O15 53.94(16) 2 . ?
O15 Eu3 O15 180.000(5) 1_545 . ?
O10 Eu3 Eu1 95.03(18) . . ?
O10 Eu3 Eu1 146.0(2) 2 . ?
O14 Eu3 Eu1 36.45(17) 2 . ?
O14 Eu3 Eu1 88.52(19) . . ?
O9 Eu3 Eu1 88.98(19) 2 . ?
O9 Eu3 Eu1 36.3(2) . . ?
O13 Eu3 Eu1 145.17(16) . . ?
O13 Eu3 Eu1 93.12(16) 2 . ?
O15 Eu3 Eu1 41.982(13) 1_545 . ?
O15 Eu3 Eu1 138.018(13) . . ?
O10 Eu3 Eu1 146.0(2) . 2 ?
O10 Eu3 Eu1 95.03(18) 2 2 ?
O14 Eu3 Eu1 88.52(19) 2 2 ?
O14 Eu3 Eu1 36.45(17) . 2 ?
O9 Eu3 Eu1 36.3(2) 2 2 ?
O9 Eu3 Eu1 88.98(19) . 2 ?
O13 Eu3 Eu1 93.12(16) . 2 ?
O13 Eu3 Eu1 145.17(16) 2 2 ?
O15 Eu3 Eu1 41.982(12) 1_545 2 ?
O15 Eu3 Eu1 138.018(13) . 2 ?
Eu1 Eu3 Eu1 83.96(2) . 2 ?
O3 S1 O2 111.2(9) . 1_565 ?
O3 S1 O1 112.0(9) . . ?
O2 S1 O1 112.5(9) 1_565 . ?
O3 S1 C11 106.3(5) . . ?
O2 S1 C11 107.0(6) 1_565 . ?
O1 S1 C11 107.4(5) . . ?
O5 S2 O6 113.2(8) . . ?
O5 S2 O4 111.7(8) . 4 ?
O6 S2 O4 110.6(7) . 4 ?
O5 S2 C5 104.9(5) . . ?
O6 S2 C5 107.2(5) . . ?
O4 S2 C5 108.9(5) 4 . ?
O8 S3 O12 113.1(5) . . ?
O8 S3 O7 113.9(5) . . ?
O12 S3 O7 110.5(5) . . ?
O8 S3 C1 107.0(4) . . ?
O12 S3 C1 105.1(5) . . ?
O7 S3 C1 106.5(5) . . ?
S1 O1 Eu2 162.8(6) . . ?
S1 O2 Eu2 167.9(7) 1_545 . ?
S2 O4 Eu1 158.6(7) 4_545 . ?
S2 O5 Eu1 178.1(8) . 4_545 ?
S3 O7 Eu2 125.0(4) . . ?
Eu1 O9 Eu2 101.3(3) . . ?
Eu1 O9 Eu3 105.4(3) . . ?
Eu2 O9 Eu3 106.2(3) . . ?
Eu1 O10 Eu2 101.5(3) 1_565 1_565 ?
Eu1 O10 Eu3 111.3(3) 1_565 . ?
Eu2 O10 Eu3 112.5(3) 1_565 . ?
S3 O12 Eu1 126.4(4) . . ?
Eu1 O13 Eu2 102.2(3) 2_565 1_565 ?
Eu1 O13 Eu3 106.1(3) 2_565 . ?
Eu2 O13 Eu3 106.4(3) 1_565 . ?
Eu1 O14 Eu2 101.7(3) 2 . ?
Eu1 O14 Eu3 105.7(3) 2 . ?
Eu2 O14 Eu3 106.8(3) . . ?
Eu1 O15 Eu1 175.3(11) 1_565 2_565 ?
Eu1 O15 Eu2 90.12(5) 1_565 2_565 ?
Eu1 O15 Eu2 89.71(4) 2_565 2_565 ?
Eu1 O15 Eu2 89.71(4) 1_565 1_565 ?
Eu1 O15 Eu2 90.12(5) 2_565 1_565 ?
Eu2 O15 Eu2 175.7(10) 2_565 1_565 ?
Eu1 O15 Eu3 92.3(5) 1_565 1_565 ?
Eu1 O15 Eu3 92.3(5) 2_565 1_565 ?
Eu2 O15 Eu3 92.2(5) 2_565 1_565 ?
Eu2 O15 Eu3 92.2(5) 1_565 1_565 ?
Eu1 O15 Eu3 87.7(5) 1_565 . ?
Eu1 O15 Eu3 87.7(5) 2_565 . ?
Eu2 O15 Eu3 87.8(5) 2_565 . ?
Eu2 O15 Eu3 87.8(5) 1_565 . ?
Eu3 O15 Eu3 180.000(1) 1_565 . ?
C8 C1 C2 122.1(9) . . ?
C8 C1 S3 118.8(8) . . ?
C2 C1 S3 119.0(7) . . ?
C3 C2 C1 118.1(9) . . ?
C2 C3 C9 121.0(10) . . ?
C5 C4 C9 118.9(10) . . ?
C4 C5 C6 121.7(10) . . ?
C4 C5 S2 120.9(8) . . ?
C6 C5 S2 117.4(8) . . ?
C7 C6 C5 120.2(10) . . ?
C6 C7 C10 120.1(10) . . ?
C1 C8 C10 120.6(10) . . ?
C10 C9 C3 120.9(9) . . ?
C10 C9 C4 118.5(9) . . ?
C3 C9 C4 120.6(9) . . ?
C9 C10 C7 120.5(9) . . ?
C9 C10 C8 117.2(10) . . ?
C7 C10 C8 122.2(10) . . ?
C12 C11 C13 121.3(9) . . ?
C12 C11 S1 120.5(8) . . ?
C13 C11 S1 118.0(8) . . ?
C11 C12 C15 119.8(10) . 7_576 ?
C14 C13 C11 119.2(10) . . ?
C13 C14 C15 121.7(10) . . ?
C12 C15 C14 122.0(10) 7_576 . ?
C12 C15 C15 119.6(12) 7_576 7_576 ?
C14 C15 C15 118.3(12) . 7_576 ?

loop_
_geom_bond_atom_site_label_1
_geom_bond_atom_site_label_2
_geom_bond_distance
_geom_bond_site_symmetry_2
_geom_bond_publ_flag
Eu1 O13 2.352(7) 2_545 ?
Eu1 O5 2.364(10) 4 ?
Eu1 O9 2.373(9) . ?
Eu1 O10 2.373(8) 1_545 ?
Eu1 O14 2.382(7) 2 ?
Eu1 O4 2.402(9) . ?
Eu1 O12 2.473(7) . ?
Eu1 O15 2.5839(12) 1_545 ?
Eu1 O11 2.63(2) . ?
Eu1 Eu2 3.6824(9) . ?
Eu1 Eu2 3.6957(8) 2 ?
Eu1 Eu3 3.8598(9) . ?
Eu2 O2 2.365(10) . ?
Eu2 O10 2.384(7) 1_545 ?
Eu2 O14 2.385(8) . ?
Eu2 O1 2.386(10) . ?
Eu2 O9 2.389(8) . ?
Eu2 O13 2.395(7) 1_545 ?
Eu2 O17 2.495(12) . ?
Eu2 O7 2.570(7) . ?
Eu2 O15 2.6369(12) 1_545 ?
Eu2 Eu1 3.6957(8) 2 ?
Eu2 Eu3 3.8912(9) . ?
Eu3 O10 2.411(7) . ?
Eu3 O10 2.411(7) 2 ?
Eu3 O14 2.460(7) 2 ?
Eu3 O14 2.460(7) . ?
Eu3 O9 2.478(7) 2 ?
Eu3 O9 2.478(7) . ?
Eu3 O13 2.585(8) . ?
Eu3 O13 2.585(8) 2 ?
Eu3 O15 2.76(2) 1_545 ?
Eu3 O15 3.09(2) . ?
Eu3 Eu1 3.8598(9) 2 ?
S1 O3 1.408(9) . ?
S1 O2 1.416(11) 1_565 ?
S1 O1 1.422(10) . ?
S1 C11 1.763(10) . ?
S2 O5 1.418(10) . ?
S2 O6 1.422(8) . ?
S2 O4 1.447(11) 4 ?
S2 C5 1.772(11) . ?
S3 O8 1.436(8) . ?
S3 O12 1.465(8) . ?
S3 O7 1.468(7) . ?
S3 C1 1.779(10) . ?
O2 S1 1.416(10) 1_545 ?
O4 S2 1.447(11) 4_545 ?
O5 Eu1 2.364(10) 4_545 ?
O10 Eu1 2.373(8) 1_565 ?
O10 Eu2 2.384(7) 1_565 ?
O13 Eu1 2.352(7) 2_565 ?
O13 Eu2 2.395(7) 1_565 ?
O14 Eu1 2.382(7) 2 ?
O15 Eu1 2.5839(11) 1_565 ?
O15 Eu1 2.5839(12) 2_565 ?
O15 Eu2 2.6369(11) 2_565 ?
O15 Eu2 2.6369(11) 1_565 ?
O15 Eu3 2.76(2) 1_565 ?
C1 C8 1.358(14) . ?
C1 C2 1.420(14) . ?
C2 C3 1.369(14) . ?
C3 C9 1.413(14) . ?
C4 C5 1.367(15) . ?
C4 C9 1.438(14) . ?
C5 C6 1.414(14) . ?
C6 C7 1.348(14) . ?
C7 C10 1.412(15) . ?
C8 C10 1.431(14) . ?
C9 C10 1.407(14) . ?
C11 C12 1.371(14) . ?
C11 C13 1.406(15) . ?
C12 C15 1.412(14) 7_576 ?
C13 C14 1.363(15) . ?
C14 C15 1.414(14) . ?
C15 C12 1.412(14) 7_576 ?
C15 C15 1.42(2) 7_576 ?
